data_1563074
loop_
_publ_author_name
'Raw, Adam D.'
'Ibers, James A.'

_publ_section_title
;
 Syntheses and crystal structures of the quaternary uranium lanthanide
 oxyselenides UYb2O2Se3 and U2Ln2O4Se3 (Ln=Pr, Sm, Gd)
;
_journal_name_full 'Journal of Solid State Chemistry'
_journal_page_first 177
_journal_page_last 181
_journal_paper_doi 10.1016/j.jssc.2011.12.002
_journal_volume 186
_journal_year 2012
_chemical_formula_moiety 'U2 Sm2 O4 Se3'
_chemical_formula_sum 'O4 Se3 Sm2 U2'
_chemical_formula_weight 1077.64
_chemical_name_common 'Uranium Samarium Oxyselenide'
_space_group_IT_number 55
_space_group_name_Hall '-P 2 2ab'
_space_group_name_H-M_alt 'P b a m'
_symmetry_cell_setting orthorhombic
_symmetry_space_group_name_H-M 'P b a m'
_atom_sites_solution_primary direct
_atom_sites_solution_secondary difmap
_cell_angle_alpha 90.00
_cell_angle_beta 90.00
_cell_angle_gamma 90.00
_cell_formula_units_Z 2
_cell_length_a 6.9873(2)
_cell_length_b 14.7923(4)
_cell_length_c 3.98540(10)
_cell_measurement_reflns_used 4444
_cell_measurement_temperature 100(2)
_cell_measurement_theta_max 27.15
_cell_measurement_theta_min 2.75
_cell_volume 411.924(19)
_computing_cell_refinement 'SAINT (Bruker, 2009)'
_computing_data_collection 'SMART APEX CCD (Bruker 2003, 2009)'
_computing_data_reduction 'SAINT (Bruker, 2009)'
_computing_molecular_graphics 'CrystalMaker (Palmer, 2009)'
_computing_publication_material 'SHELXTL-97 (Sheldrick, 2008)'
_computing_structure_refinement 'SHELXL-97 (Sheldrick, 2008)'
_computing_structure_solution 'SHELXS-97 (Sheldrick, 2008)'
_diffrn_ambient_temperature 100(2)
_diffrn_measured_fraction_theta_full 1.000
_diffrn_measured_fraction_theta_max 1.000
_diffrn_measurement_device_type 'Bruker APEX-II CCD'
_diffrn_measurement_method '\f and \w scans'
_diffrn_radiation_monochromator graphite
_diffrn_radiation_source 'fine-focus sealed tube'
_diffrn_radiation_type MoK\a
_diffrn_radiation_wavelength 0.71073
_diffrn_reflns_av_R_equivalents 0.0323
_diffrn_reflns_av_sigmaI/netI 0.0176
_diffrn_reflns_limit_h_max 8
_diffrn_reflns_limit_h_min -8
_diffrn_reflns_limit_k_max 19
_diffrn_reflns_limit_k_min -19
_diffrn_reflns_limit_l_max 5
_diffrn_reflns_limit_l_min -5
_diffrn_reflns_number 4444
_diffrn_reflns_theta_full 27.15
_diffrn_reflns_theta_max 27.15
_diffrn_reflns_theta_min 2.75
_exptl_absorpt_coefficient_mu 66.449
_exptl_absorpt_correction_T_max 0.1004
_exptl_absorpt_correction_T_min 0.0259
_exptl_absorpt_correction_type numerical
_exptl_absorpt_process_details 'face indexed, SADABS (Sheldrick, 2008b)'
_exptl_crystal_colour black
_exptl_crystal_density_diffrn 8.688
_exptl_crystal_density_method 'not measured'
_exptl_crystal_description 'square plate'
_exptl_crystal_F_000 884
_exptl_crystal_size_max 0.20
_exptl_crystal_size_mid 0.17
_exptl_crystal_size_min 0.06
_refine_diff_density_max 1.060
_refine_diff_density_min -1.073
_refine_diff_density_rms 0.236
_refine_ls_extinction_coef 0.00183(15)
_refine_ls_extinction_expression Fc^*^=kFc[1+0.001xFc^2^\l^3^/sin(2\q)]^-1/4^
_refine_ls_extinction_method SHELXL
_refine_ls_goodness_of_fit_ref 1.473
_refine_ls_matrix_type full
_refine_ls_number_parameters 40
_refine_ls_number_reflns 523
_refine_ls_number_restraints 5
_refine_ls_restrained_S_all 1.465
_refine_ls_R_factor_all 0.0157
_refine_ls_R_factor_gt 0.0154
_refine_ls_shift/su_max 0.000
_refine_ls_shift/su_mean 0.000
_refine_ls_structure_factor_coef Fsqd
_refine_ls_weighting_details
; calc 
 [1.00000+0.00000exp(0.00(sin\q/\l)^2^)]/ 
   [\s^2^(Fo^2^)+0.0000+0.0000*P+(0.0144P)^2^+0.0000sin\q/\l] 
 where P = 1.00000Fo^2^ + 0.00000Fc^2^ 
;
_refine_ls_weighting_scheme calc
_refine_ls_wR_factor_gt 0.0399
_refine_ls_wR_factor_ref 0.0399
_reflns_number_gt 515
_reflns_number_total 523
_reflns_threshold_expression >2sigma(I)
_cod_data_source_file JSSC-2012-186-177.cif
_cod_data_source_block U2Sm2O4Se3
_cod_original_sg_symbol_H-M Pbam
_cod_database_code 1563074

loop_
_symmetry_equiv_pos_as_xyz
'x, y, z'
'-x, -y, z'
'-x+1/2, y+1/2, -z'
'x+1/2, -y+1/2, -z'
'-x, -y, -z'
'x, y, -z'
'x-1/2, -y-1/2, z'
'-x-1/2, y-1/2, z'

loop_
_atom_site_label
_atom_site_type_symbol
_atom_site_fract_x
_atom_site_fract_y
_atom_site_fract_z
_atom_site_U_iso_or_equiv
_atom_site_adp_type
_atom_site_occupancy
_atom_site_symmetry_multiplicity
_atom_site_calc_flag
_atom_site_refinement_flags
_atom_site_disorder_assembly
_atom_site_disorder_group
Sm1 Sm 0.21039(4) 0.34880(2) 0.0000 0.00972(13) Uani 0.8152(9) 2 d SP . .
U1 U 0.21039(4) 0.34880(2) 0.0000 0.00972(13) Uani 0.1848(9) 2 d SP . .
U2 U 0.29650(3) 0.079424(19) 0.5000 0.01186(12) Uani 0.8152(9) 2 d SP . .
Sm2 Sm 0.29650(3) 0.079424(19) 0.5000 0.01186(12) Uani 0.1848(9) 2 d SP . .
Se1 Se 0.0000 0.0000 0.0000 0.00859(19) Uani 1 4 d S . .
Se2 Se 0.00144(8) 0.22305(4) 0.5000 0.00983(16) Uani 1 2 d S . .
O1 O 0.3895(5) 0.1099(3) 0.0000 0.0092(9) Uani 1 2 d S . .
O2 O 0.1391(6) 0.4318(3) 0.5000 0.0083(9) Uani 1 2 d S . .

loop_
_atom_site_aniso_label
_atom_site_aniso_U_11
_atom_site_aniso_U_22
_atom_site_aniso_U_33
_atom_site_aniso_U_23
_atom_site_aniso_U_13
_atom_site_aniso_U_12
Sm1 0.00943(19) 0.0126(2) 0.00716(19) 0.000 0.000 0.00001(10)
U1 0.00943(19) 0.0126(2) 0.00716(19) 0.000 0.000 0.00001(10)
U2 0.01737(18) 0.01171(18) 0.00649(17) 0.000 0.000 0.00104(9)
Sm2 0.01737(18) 0.01171(18) 0.00649(17) 0.000 0.000 0.00104(9)
Se1 0.0081(4) 0.0100(5) 0.0077(4) 0.000 0.000 0.0004(3)
Se2 0.0097(3) 0.0124(3) 0.0074(3) 0.000 0.000 -0.0015(2)
O1 0.0040(18) 0.014(2) 0.010(2) 0.000 0.000 -0.0026(16)
O2 0.009(2) 0.014(2) 0.0014(19) 0.000 0.000 0.0013(16)

loop_
_atom_type_symbol
_atom_type_description
_atom_type_scat_dispersion_real
_atom_type_scat_dispersion_imag
_atom_type_scat_source
O O 0.0106 0.0060 'International Tables Vol C Tables 4.2.6.8 and 6.1.1.4'
Se Se -0.0929 2.2259 'International Tables Vol C Tables 4.2.6.8 and 6.1.1.4'
Sm Sm -0.1638 3.4418 'International Tables Vol C Tables 4.2.6.8 and 6.1.1.4'
U U -9.6767 9.6646 'International Tables Vol C Tables 4.2.6.8 and 6.1.1.4'

loop_
_geom_angle_atom_site_label_1
_geom_angle_atom_site_label_2
_geom_angle_atom_site_label_3
_geom_angle
_geom_angle_site_symmetry_1
_geom_angle_site_symmetry_3
O1 Sm1 O2 70.39(10) 7_565 1_554
O1 Sm1 O2 70.39(10) 7_565 .
O2 Sm1 O2 112.77(17) 1_554 .
O1 Sm1 Se1 116.89(11) 7_565 3
O2 Sm1 Se1 76.06(10) 1_554 3
O2 Sm1 Se1 76.06(10) . 3
O1 Sm1 Se2 137.53(3) 7_565 7_665
O2 Sm1 Se2 149.85(10) 1_554 7_665
O2 Sm1 Se2 76.86(9) . 7_665
Se1 Sm1 Se2 79.069(13) 3 7_665
O1 Sm1 Se2 137.53(3) 7_565 7_664
O2 Sm1 Se2 76.86(9) 1_554 7_664
O2 Sm1 Se2 149.85(10) . 7_664
Se1 Sm1 Se2 79.069(13) 3 7_664
Se2 Sm1 Se2 81.943(15) 7_665 7_664
O1 Sm1 Se2 72.70(8) 7_565 1_554
O2 Sm1 Se2 70.96(10) 1_554 1_554
O2 Sm1 Se2 138.33(10) . 1_554
Se1 Sm1 Se2 139.714(8) 3 1_554
Se2 Sm1 Se2 121.875(11) 7_665 1_554
Se2 Sm1 Se2 71.521(6) 7_664 1_554
O1 Sm1 Se2 72.70(8) 7_565 .
O2 Sm1 Se2 138.33(10) 1_554 .
O2 Sm1 Se2 70.96(10) . .
Se1 Sm1 Se2 139.714(8) 3 .
Se2 Sm1 Se2 71.521(6) 7_665 .
Se2 Sm1 Se2 121.875(11) 7_664 .
Se2 Sm1 Se2 80.239(17) 1_554 .
O1 Sm1 Sm2 33.220(15) 7_565 7_564
O2 Sm1 Sm2 40.12(10) 1_554 7_564
O2 Sm1 Sm2 98.04(9) . 7_564
Se1 Sm1 Sm2 108.317(9) 3 7_564
Se2 Sm1 Sm2 169.983(12) 7_665 7_564
Se2 Sm1 Sm2 105.815(7) 7_664 7_564
Se2 Sm1 Sm2 56.767(12) 1_554 7_564
Se2 Sm1 Sm2 98.737(12) . 7_564
O1 Sm1 U2 33.220(15) 7_565 7_564
O2 Sm1 U2 40.12(10) 1_554 7_564
O2 Sm1 U2 98.04(9) . 7_564
Se1 Sm1 U2 108.317(9) 3 7_564
Se2 Sm1 U2 169.983(12) 7_665 7_564
Se2 Sm1 U2 105.815(7) 7_664 7_564
Se2 Sm1 U2 56.767(12) 1_554 7_564
Se2 Sm1 U2 98.737(12) . 7_564
Sm2 Sm1 U2 0.000(9) 7_564 7_564
O1 Sm1 Sm2 33.220(15) 7_565 7_565
O2 Sm1 Sm2 98.04(9) 1_554 7_565
O2 Sm1 Sm2 40.12(10) . 7_565
Se1 Sm1 Sm2 108.317(9) 3 7_565
Se2 Sm1 Sm2 105.815(8) 7_665 7_565
Se2 Sm1 Sm2 169.983(12) 7_664 7_565
Se2 Sm1 Sm2 98.737(12) 1_554 7_565
Se2 Sm1 Sm2 56.767(12) . 7_565
Sm2 Sm1 Sm2 65.792(7) 7_564 7_565
U2 Sm1 Sm2 65.792(7) 7_564 7_565
O1 Sm1 U2 33.220(15) 7_565 7_565
O2 Sm1 U2 98.04(9) 1_554 7_565
O2 Sm1 U2 40.12(10) . 7_565
Se1 Sm1 U2 108.317(9) 3 7_565
Se2 Sm1 U2 105.815(8) 7_665 7_565
Se2 Sm1 U2 169.983(12) 7_664 7_565
Se2 Sm1 U2 98.737(12) 1_554 7_565
Se2 Sm1 U2 56.767(12) . 7_565
Sm2 Sm1 U2 65.792(7) 7_564 7_565
U2 Sm1 U2 65.792(7) 7_564 7_565
Sm2 Sm1 U2 0.000(5) 7_565 7_565
O1 U2 O1 136.7(2) . 1_556
O1 U2 O2 98.32(12) . 3_546
O1 U2 O2 98.32(12) 1_556 3_546
O1 U2 O2 73.27(10) . 7_665
O1 U2 O2 73.27(10) 1_556 7_665
O2 U2 O2 74.40(17) 3_546 7_665
O1 U2 Se2 93.46(11) . .
O1 U2 Se2 93.45(11) 1_556 .
O2 U2 Se2 147.50(11) 3_546 .
O2 U2 Se2 138.11(11) 7_665 .
O1 U2 Se1 71.65(10) . .
O1 U2 Se1 151.42(10) 1_556 .
O2 U2 Se1 76.35(8) 3_546 .
O2 U2 Se1 129.74(6) 7_665 .
Se2 U2 Se1 78.866(10) . .
O1 U2 Se1 151.42(10) . 1_556
O1 U2 Se1 71.65(10) 1_556 1_556
O2 U2 Se1 76.35(8) 3_546 1_556
O2 U2 Se1 129.74(6) 7_665 1_556
Se2 U2 Se1 78.866(10) . 1_556
Se1 U2 Se1 79.837(6) . 1_556
O1 U2 Se2 71.21(11) . 7_665
O1 U2 Se2 71.21(11) 1_556 7_665
O2 U2 Se2 142.25(11) 3_546 7_665
O2 U2 Se2 67.86(11) 7_665 7_665
Se2 U2 Se2 70.249(7) . 7_665
Se1 U2 Se2 129.296(8) . 7_665
Se1 U2 Se2 129.296(8) 1_556 7_665
O1 U2 Sm1 101.84(10) . 7_666
O1 U2 Sm1 36.44(9) 1_556 7_666
O2 U2 Sm1 97.15(9) 3_546 7_666
O2 U2 Sm1 39.98(6) 7_665 7_666
Se2 U2 Sm1 109.955(13) . 7_666
Se1 U2 Sm1 169.689(8) . 7_666
Se1 U2 Sm1 106.667(3) 1_556 7_666
Se2 U2 Sm1 52.648(10) 7_665 7_666
O1 U2 U1 101.84(10) . 7_666
O1 U2 U1 36.44(9) 1_556 7_666
O2 U2 U1 97.15(9) 3_546 7_666
O2 U2 U1 39.98(6) 7_665 7_666
Se2 U2 U1 109.955(13) . 7_666
Se1 U2 U1 169.689(8) . 7_666
Se1 U2 U1 106.667(3) 1_556 7_666
Se2 U2 U1 52.648(10) 7_665 7_666
Sm1 U2 U1 0.0 7_666 7_666
O1 U2 Sm1 36.44(9) . 7_665
O1 U2 Sm1 101.84(10) 1_556 7_665
O2 U2 Sm1 97.15(9) 3_546 7_665
O2 U2 Sm1 39.98(6) 7_665 7_665
Se2 U2 Sm1 109.955(13) . 7_665
Se1 U2 Sm1 106.667(3) . 7_665
Se1 U2 Sm1 169.689(8) 1_556 7_665
Se2 U2 Sm1 52.648(10) 7_665 7_665
Sm1 U2 Sm1 65.793(7) 7_666 7_665
U1 U2 Sm1 65.793(7) 7_666 7_665
O1 U2 U1 36.44(9) . 7_665
O1 U2 U1 101.84(10) 1_556 7_665
O2 U2 U1 97.15(9) 3_546 7_665
O2 U2 U1 39.98(6) 7_665 7_665
Se2 U2 U1 109.955(13) . 7_665
Se1 U2 U1 106.667(3) . 7_665
Se1 U2 U1 169.689(8) 1_556 7_665
Se2 U2 U1 52.648(10) 7_665 7_665
Sm1 U2 U1 65.793(7) 7_666 7_665
U1 U2 U1 65.793(7) 7_666 7_665
Sm1 U2 U1 0.000(10) 7_665 7_665
U1 Se1 U1 180.000(11) 7_565 3_545
U1 Se1 Sm1 0.000(11) 7_565 7_565
U1 Se1 Sm1 180.000(11) 3_545 7_565
U1 Se1 Sm1 180.000(11) 7_565 3_545
U1 Se1 Sm1 0.000(11) 3_545 3_545
Sm1 Se1 Sm1 180.000(11) 7_565 3_545
U1 Se1 Sm2 80.382(7) 7_565 5
U1 Se1 Sm2 99.618(7) 3_545 5
Sm1 Se1 Sm2 80.382(7) 7_565 5
Sm1 Se1 Sm2 99.618(7) 3_545 5
U1 Se1 U2 80.382(7) 7_565 5
U1 Se1 U2 99.618(7) 3_545 5
Sm1 Se1 U2 80.382(7) 7_565 5
Sm1 Se1 U2 99.618(7) 3_545 5
Sm2 Se1 U2 0.000(9) 5 5
U1 Se1 Sm2 80.382(7) 7_565 5_556
U1 Se1 Sm2 99.618(7) 3_545 5_556
Sm1 Se1 Sm2 80.382(7) 7_565 5_556
Sm1 Se1 Sm2 99.618(7) 3_545 5_556
Sm2 Se1 Sm2 79.838(6) 5 5_556
U2 Se1 Sm2 79.838(6) 5 5_556
U1 Se1 U2 99.618(7) 7_565 1_554
U1 Se1 U2 80.382(7) 3_545 1_554
Sm1 Se1 U2 99.618(7) 7_565 1_554
Sm1 Se1 U2 80.382(7) 3_545 1_554
Sm2 Se1 U2 100.162(6) 5 1_554
U2 Se1 U2 100.162(6) 5 1_554
Sm2 Se1 U2 180.000(9) 5_556 1_554
U1 Se1 Sm2 99.618(7) 7_565 1_554
U1 Se1 Sm2 80.382(7) 3_545 1_554
Sm1 Se1 Sm2 99.618(7) 7_565 1_554
Sm1 Se1 Sm2 80.382(7) 3_545 1_554
Sm2 Se1 Sm2 100.162(6) 5 1_554
U2 Se1 Sm2 100.162(6) 5 1_554
Sm2 Se1 Sm2 180.000(9) 5_556 1_554
U2 Se1 Sm2 0.000(11) 1_554 1_554
U1 Se1 U2 80.382(7) 7_565 5_556
U1 Se1 U2 99.618(7) 3_545 5_556
Sm1 Se1 U2 80.382(7) 7_565 5_556
Sm1 Se1 U2 99.618(7) 3_545 5_556
Sm2 Se1 U2 79.838(6) 5 5_556
U2 Se1 U2 79.838(6) 5 5_556
Sm2 Se1 U2 0.000(11) 5_556 5_556
U2 Se1 U2 180.000(9) 1_554 5_556
Sm2 Se1 U2 180.000(9) 1_554 5_556
U1 Se1 U2 99.617(7) 7_565 .
U1 Se1 U2 80.383(7) 3_545 .
Sm1 Se1 U2 99.617(7) 7_565 .
Sm1 Se1 U2 80.383(7) 3_545 .
Sm2 Se1 U2 180.0 5 .
U2 Se1 U2 180.0 5 .
Sm2 Se1 U2 100.162(6) 5_556 .
U2 Se1 U2 79.838(6) 1_554 .
Sm2 Se1 U2 79.838(6) 1_554 .
U2 Se1 U2 100.162(6) 5_556 .
U2 Se2 U1 102.418(18) . 7_565
U2 Se2 Sm1 102.418(18) . 7_565
U1 Se2 Sm1 0.000(14) 7_565 7_565
U2 Se2 U1 102.418(18) . 7_566
U1 Se2 U1 81.942(15) 7_565 7_566
Sm1 Se2 U1 81.942(15) 7_565 7_566
U2 Se2 Sm1 102.418(18) . 7_566
U1 Se2 Sm1 81.942(15) 7_565 7_566
Sm1 Se2 Sm1 81.942(15) 7_565 7_566
U1 Se2 Sm1 0.000(14) 7_566 7_566
U2 Se2 Sm1 95.906(15) . .
U1 Se2 Sm1 95.958(7) 7_565 .
Sm1 Se2 Sm1 95.958(7) 7_565 .
U1 Se2 Sm1 161.59(2) 7_566 .
Sm1 Se2 Sm1 161.59(2) 7_566 .
U2 Se2 Sm1 95.907(15) . 1_556
U1 Se2 Sm1 161.59(2) 7_565 1_556
Sm1 Se2 Sm1 161.59(2) 7_565 1_556
U1 Se2 Sm1 95.958(7) 7_566 1_556
Sm1 Se2 Sm1 95.958(7) 7_566 1_556
Sm1 Se2 Sm1 80.238(17) . 1_556
U2 Se2 U1 95.907(15) . 1_556
U1 Se2 U1 161.59(2) 7_565 1_556
Sm1 Se2 U1 161.59(2) 7_565 1_556
U1 Se2 U1 95.958(7) 7_566 1_556
Sm1 Se2 U1 95.958(7) 7_566 1_556
Sm1 Se2 U1 80.238(17) . 1_556
Sm1 Se2 U1 0.000(10) 1_556 1_556
U2 Se2 Sm2 161.97(2) . 7_565
U1 Se2 Sm2 91.121(15) 7_565 7_565
Sm1 Se2 Sm2 91.121(15) 7_565 7_565
U1 Se2 Sm2 91.121(15) 7_566 7_565
Sm1 Se2 Sm2 91.121(15) 7_566 7_565
Sm1 Se2 Sm2 70.585(15) . 7_565
Sm1 Se2 Sm2 70.584(15) 1_556 7_565
U1 Se2 Sm2 70.584(15) 1_556 7_565
U2 Se2 U2 161.97(2) . 7_565
U1 Se2 U2 91.121(15) 7_565 7_565
Sm1 Se2 U2 91.121(15) 7_565 7_565
U1 Se2 U2 91.121(15) 7_566 7_565
Sm1 Se2 U2 91.121(15) 7_566 7_565
Sm1 Se2 U2 70.585(15) . 7_565
Sm1 Se2 U2 70.584(15) 1_556 7_565
U1 Se2 U2 70.584(15) 1_556 7_565
Sm2 Se2 U2 0.000(8) 7_565 7_565
U2 O1 Sm2 136.7(2) . 1_554
U2 O1 U2 136.7(2) . 1_554
Sm2 O1 U2 0.0 1_554 1_554
U2 O1 Sm1 110.34(10) . 7_665
Sm2 O1 Sm1 110.34(10) 1_554 7_665
U2 O1 Sm1 110.34(10) 1_554 7_665
U2 O1 U1 110.34(10) . 7_665
Sm2 O1 U1 110.34(10) 1_554 7_665
U2 O1 U1 110.34(10) 1_554 7_665
Sm1 O1 U1 0.000(16) 7_665 7_665
Sm2 O2 U2 0.000(12) 3_556 3_556
Sm2 O2 U1 117.42(11) 3_556 1_556
U2 O2 U1 117.42(11) 3_556 1_556
Sm2 O2 Sm1 117.42(11) 3_556 1_556
U2 O2 Sm1 117.42(11) 3_556 1_556
U1 O2 Sm1 0.000(14) 1_556 1_556
Sm2 O2 Sm1 117.42(11) 3_556 .
U2 O2 Sm1 117.42(11) 3_556 .
U1 O2 Sm1 112.77(17) 1_556 .
Sm1 O2 Sm1 112.77(17) 1_556 .
Sm2 O2 Sm2 105.61(17) 3_556 7_565
U2 O2 Sm2 105.61(17) 3_556 7_565
U1 O2 Sm2 99.91(12) 1_556 7_565
Sm1 O2 Sm2 99.91(12) 1_556 7_565
Sm1 O2 Sm2 99.91(12) . 7_565
Sm2 O2 U2 105.61(17) 3_556 7_565
U2 O2 U2 105.61(17) 3_556 7_565
U1 O2 U2 99.91(12) 1_556 7_565
Sm1 O2 U2 99.91(12) 1_556 7_565
Sm1 O2 U2 99.91(12) . 7_565
Sm2 O2 U2 0.000(13) 7_565 7_565

loop_
_geom_bond_atom_site_label_1
_geom_bond_atom_site_label_2
_geom_bond_distance
_geom_bond_site_symmetry_2
Sm1 O1 2.324(4) 7_565
Sm1 O2 2.393(2) 1_554
Sm1 O2 2.393(2) .
Sm1 Se1 3.0161(3) 3
Sm1 Se2 3.0391(5) 7_665
Sm1 Se2 3.0391(5) 7_664
Sm1 Se2 3.0924(5) 1_554
Sm1 Se2 3.0924(5) .
Sm1 Sm2 3.6690(3) 7_564
Sm1 U2 3.6690(3) 7_564
Sm1 Sm2 3.6690(3) 7_565
Sm1 U2 3.6690(3) 7_565
U2 O1 2.1438(15) .
U2 O1 2.1438(15) 1_556
U2 O2 2.230(4) 3_546
U2 O2 2.400(4) 7_665
U2 Se2 2.9604(6) .
U2 Se1 3.1053(2) .
U2 Se1 3.1053(2) 1_556
U2 Se2 3.2540(7) 7_665
U2 Sm1 3.6690(3) 7_666
U2 U1 3.6690(3) 7_666
U2 Sm1 3.6690(3) 7_665
U2 U1 3.6690(3) 7_665
Se1 U1 3.0161(3) 7_565
Se1 U1 3.0161(3) 3_545
Se1 Sm1 3.0161(3) 7_565
Se1 Sm1 3.0161(3) 3_545
Se1 Sm2 3.1053(2) 5
Se1 U2 3.1053(2) 5
Se1 Sm2 3.1053(2) 5_556
Se1 U2 3.1053(2) 1_554
Se1 Sm2 3.1053(2) 1_554
Se1 U2 3.1053(2) 5_556
Se2 U1 3.0391(5) 7_565
Se2 Sm1 3.0391(5) 7_565
Se2 U1 3.0391(5) 7_566
Se2 Sm1 3.0391(5) 7_566
Se2 Sm1 3.0924(5) 1_556
Se2 U1 3.0924(5) 1_556
Se2 Sm2 3.2540(7) 7_565
Se2 U2 3.2540(7) 7_565
O1 Sm2 2.1438(15) 1_554
O1 U2 2.1438(15) 1_554
O1 Sm1 2.324(4) 7_665
O1 U1 2.324(4) 7_665
O2 Sm2 2.229(4) 3_556
O2 U2 2.229(4) 3_556
O2 U1 2.393(2) 1_556
O2 Sm1 2.393(2) 1_556
O2 Sm2 2.400(4) 7_565
O2 U2 2.400(4) 7_565
